data_4515591
loop_
_publ_author_name
'Lepori, Cl\'ement'
'G\'omez-Orellana, Pablo'
'Ouharzoune, Allissa'
'Guillot, R\'egis'
'Lled\'os, Agusti'
'Ujaque, Gregori'
'Hannedouche, J\'er\^ome'

_publ_section_title
;
 Well-Defined \b-Diketiminatocobalt(II) Complexes for Alkene
 Cyclohydroamination of Primary Amines
;
_journal_issue 5
_journal_name_full 'ACS Catalysis'
_journal_page_first 4446
_journal_paper_doi 10.1021/acscatal.8b00631
_journal_volume 8
_journal_year 2018
_chemical_formula_moiety 'C72 H94 Co2 N6'
_chemical_formula_sum 'C72 H94 Co2 N6'
_chemical_formula_weight 1161.39
_space_group_crystal_system monoclinic
_space_group_IT_number 14
_space_group_name_Hall '-P 2yn'
_space_group_name_H-M_alt 'P 1 21/n 1'
_atom_sites_solution_hydrogens mixed
_audit_creation_method SHELXL-2016/6
_cell_angle_alpha 90
_cell_angle_beta 99.7220(10)
_cell_angle_gamma 90
_cell_formula_units_Z 2
_cell_length_a 11.1904(4)
_cell_length_b 12.5885(3)
_cell_length_c 22.6178(6)
_cell_measurement_reflns_used 8093
_cell_measurement_temperature 100(1)
_cell_measurement_theta_max 30.52
_cell_measurement_theta_min 2.44
_cell_volume 3140.42(16)
_computing_cell_refinement 'Bruker SAINT'
_computing_data_collection 'Bruker APEX2'
_computing_data_reduction 'Bruker SAINT'
_computing_structure_refinement 'SHELXL-2016/6 (Sheldrick, 2016)'
_computing_structure_solution 'SHELXS-97 (Sheldrick, 2008)'
_diffrn_ambient_temperature 100(1)
_diffrn_measured_fraction_theta_full 0.997
_diffrn_measured_fraction_theta_max 0.972
_diffrn_measurement_device_type 'Bruker APEX-II CCD'
_diffrn_measurement_method '\f and \w scans'
_diffrn_radiation_type MoK\a
_diffrn_radiation_wavelength 0.71073
_diffrn_reflns_av_R_equivalents 0.0462
_diffrn_reflns_av_unetI/netI 0.0490
_diffrn_reflns_Laue_measured_fraction_full 0.997
_diffrn_reflns_Laue_measured_fraction_max 0.972
_diffrn_reflns_limit_h_max 16
_diffrn_reflns_limit_h_min -10
_diffrn_reflns_limit_k_max 18
_diffrn_reflns_limit_k_min -8
_diffrn_reflns_limit_l_max 32
_diffrn_reflns_limit_l_min -30
_diffrn_reflns_number 35406
_diffrn_reflns_point_group_measured_fraction_full 0.997
_diffrn_reflns_point_group_measured_fraction_max 0.972
_diffrn_reflns_theta_full 25.000
_diffrn_reflns_theta_max 30.656
_diffrn_reflns_theta_min 1.858
_exptl_absorpt_coefficient_mu 0.575
_exptl_absorpt_correction_T_max 0.8718
_exptl_absorpt_correction_T_min 0.8412
_exptl_absorpt_correction_type multi-scan
_exptl_absorpt_process_details SADABS
_exptl_crystal_colour green
_exptl_crystal_density_diffrn 1.228
_exptl_crystal_description block
_exptl_crystal_F_000 1244
_exptl_crystal_size_max 0.240
_exptl_crystal_size_mid 0.210
_exptl_crystal_size_min 0.200
_refine_diff_density_max 0.479
_refine_diff_density_min -0.545
_refine_diff_density_rms 0.079
_refine_ls_extinction_method none
_refine_ls_goodness_of_fit_ref 1.061
_refine_ls_hydrogen_treatment mixed
_refine_ls_matrix_type full
_refine_ls_number_parameters 375
_refine_ls_number_reflns 9435
_refine_ls_number_restraints 0
_refine_ls_restrained_S_all 1.061
_refine_ls_R_factor_all 0.0624
_refine_ls_R_factor_gt 0.0422
_refine_ls_shift/su_max 0.001
_refine_ls_shift/su_mean 0.000
_refine_ls_structure_factor_coef Fsqd
_refine_ls_weighting_details 'w=1/[\s^2^(Fo^2^)+(0.0597P)^2^+0.6848P] where P=(Fo^2^+2Fc^2^)/3'
_refine_ls_weighting_scheme calc
_refine_ls_wR_factor_gt 0.1067
_refine_ls_wR_factor_ref 0.1207
_reflns_Friedel_coverage 0.000
_reflns_number_gt 7209
_reflns_number_total 9435
_reflns_threshold_expression 'I > 2\s(I)'
_cod_data_source_file cs8b00631_si_003.cif
_cod_data_source_block 1b
_cod_original_sg_symbol_H-M 'P 21/n'
_cod_database_code 4515591
_shelx_space_group_comment
;
The symmetry employed for this shelxl refinement is uniquely defined
by the following loop, which should always be used as a source of
symmetry information in preference to the above space-group names.
They are only intended as comments.
;
_shelx_estimated_absorpt_t_min 0.882
_shelx_estimated_absorpt_t_max 0.900

loop_
_space_group_symop_operation_xyz
'x, y, z'
'-x+1/2, y+1/2, -z+1/2'
'-x, -y, -z'
'x-1/2, -y-1/2, z-1/2'

loop_
_atom_site_label
_atom_site_type_symbol
_atom_site_fract_x
_atom_site_fract_y
_atom_site_fract_z
_atom_site_U_iso_or_equiv
_atom_site_adp_type
_atom_site_occupancy
_atom_site_site_symmetry_order
_atom_site_calc_flag
_atom_site_refinement_flags_posn
_atom_site_refinement_flags_adp
C1 C 0.79555(16) 0.57773(12) 0.13320(7) 0.0161(3) Uani 1 1 d . .
C2 C 0.70540(16) 0.67666(12) 0.03876(7) 0.0160(3) Uani 1 1 d . .
C3 C 0.72686(16) 0.65861(12) 0.10086(7) 0.0169(3) Uani 1 1 d . .
H3 H 0.690012 0.707667 0.124162 0.020 Uiso 1 1 calc R U
C4 C 0.78268(19) 0.56595(15) 0.19829(8) 0.0234(4) Uani 1 1 d . .
H4A H 0.736412 0.501430 0.203308 0.035 Uiso 1 1 calc R U
H4B H 0.740002 0.627869 0.210745 0.035 Uiso 1 1 calc R U
H4C H 0.863267 0.560908 0.223053 0.035 Uiso 1 1 calc R U
C5 C 0.60173(17) 0.75107(13) 0.01595(8) 0.0204(3) Uani 1 1 d . .
H5A H 0.630895 0.808456 -0.007209 0.031 Uiso 1 1 calc R U
H5B H 0.569701 0.781286 0.050025 0.031 Uiso 1 1 calc R U
H5C H 0.537407 0.711698 -0.009754 0.031 Uiso 1 1 calc R U
C6 C 0.71600(16) 0.64081(12) -0.06229(7) 0.0163(3) Uani 1 1 d . .
C7 C 0.74022(17) 0.72751(13) -0.09706(8) 0.0195(3) Uani 1 1 d . .
C8 C 0.67777(19) 0.73588(14) -0.15593(8) 0.0257(4) Uani 1 1 d . .
H8 H 0.692682 0.795649 -0.179268 0.031 Uiso 1 1 calc R U
C9 C 0.5955(2) 0.66059(15) -0.18123(8) 0.0283(4) Uani 1 1 d . .
C10 C 0.57592(18) 0.57340(14) -0.14672(8) 0.0237(4) Uani 1 1 d . .
H10 H 0.520927 0.519878 -0.163865 0.028 Uiso 1 1 calc R U
C11 C 0.63438(16) 0.56187(13) -0.08773(8) 0.0184(3) Uani 1 1 d . .
C12 C 0.82676(19) 0.81426(14) -0.07324(9) 0.0261(4) Uani 1 1 d . .
H12A H 0.902334 0.805741 -0.089212 0.039 Uiso 1 1 calc R U
H12B H 0.844019 0.810424 -0.029348 0.039 Uiso 1 1 calc R U
H12C H 0.790538 0.883346 -0.085574 0.039 Uiso 1 1 calc R U
C13 C 0.5257(3) 0.6743(2) -0.24407(10) 0.0493(7) Uani 1 1 d . .
H13A H 0.550326 0.740636 -0.261200 0.074 Uiso 1 1 calc R U
H13B H 0.438620 0.676685 -0.242747 0.074 Uiso 1 1 calc R U
H13C H 0.542767 0.614340 -0.269014 0.074 Uiso 1 1 calc R U
C14 C 0.60514(18) 0.46813(13) -0.05151(9) 0.0240(4) Uani 1 1 d . .
H14A H 0.533642 0.431396 -0.073093 0.036 Uiso 1 1 calc R U
H14B H 0.588488 0.492707 -0.012596 0.036 Uiso 1 1 calc R U
H14C H 0.674232 0.419192 -0.045229 0.036 Uiso 1 1 calc R U
C15 C 0.90924(16) 0.41812(12) 0.14340(7) 0.0163(3) Uani 1 1 d . .
C16 C 1.02530(17) 0.41407(13) 0.17773(7) 0.0191(3) Uani 1 1 d . .
C17 C 1.06368(18) 0.32016(14) 0.20818(8) 0.0238(4) Uani 1 1 d . .
H17 H 1.142529 0.317299 0.231592 0.029 Uiso 1 1 calc R U
C18 C 0.9900(2) 0.23119(14) 0.20517(9) 0.0260(4) Uani 1 1 d . .
C19 C 0.87420(19) 0.23750(13) 0.17199(8) 0.0238(4) Uani 1 1 d . .
H19 H 0.822163 0.177551 0.170309 0.029 Uiso 1 1 calc R U
C20 C 0.83202(17) 0.32959(13) 0.14098(8) 0.0195(3) Uani 1 1 d . .
C21 C 1.10943(19) 0.50809(15) 0.18453(9) 0.0263(4) Uani 1 1 d . .
H21A H 1.179544 0.492708 0.165189 0.039 Uiso 1 1 calc R U
H21B H 1.137064 0.522398 0.227246 0.039 Uiso 1 1 calc R U
H21C H 1.066518 0.570429 0.165601 0.039 Uiso 1 1 calc R U
C22 C 1.0353(3) 0.13066(17) 0.23798(12) 0.0454(6) Uani 1 1 d . .
H22A H 0.968441 0.079806 0.235893 0.068 Uiso 1 1 calc R U
H22B H 1.066829 0.147337 0.280052 0.068 Uiso 1 1 calc R U
H22C H 1.100112 0.099615 0.219292 0.068 Uiso 1 1 calc R U
C23 C 0.70404(18) 0.33278(14) 0.10749(8) 0.0246(4) Uani 1 1 d . .
H23A H 0.651729 0.367435 0.132356 0.037 Uiso 1 1 calc R U
H23B H 0.675354 0.260172 0.098143 0.037 Uiso 1 1 calc R U
H23C H 0.701624 0.372822 0.070152 0.037 Uiso 1 1 calc R U
C24 C 1.10883(17) 0.69592(12) 0.01174(8) 0.0188(3) Uani 1 1 d . .
H24A H 1.045396 0.719408 -0.021626 0.023 Uiso 1 1 calc R U
H24B H 1.186538 0.694254 -0.003654 0.023 Uiso 1 1 calc R U
C25 C 1.11933(17) 0.78021(12) 0.06190(8) 0.0193(3) Uani 1 1 d . .
C26 C 1.23278(19) 0.76171(15) 0.10898(9) 0.0262(4) Uani 1 1 d . .
H26A H 1.237892 0.816502 0.140084 0.039 Uiso 1 1 calc R U
H26B H 1.304912 0.765267 0.089782 0.039 Uiso 1 1 calc R U
H26C H 1.228172 0.691527 0.127204 0.039 Uiso 1 1 calc R U
C27 C 1.00762(18) 0.77951(14) 0.09244(8) 0.0229(4) Uani 1 1 d . .
H27A H 1.013116 0.838067 0.121330 0.034 Uiso 1 1 calc R U
H27B H 1.003507 0.711859 0.113445 0.034 Uiso 1 1 calc R U
H27C H 0.934555 0.788161 0.062163 0.034 Uiso 1 1 calc R U
C28 C 1.12558(18) 0.89148(13) 0.03357(9) 0.0251(4) Uani 1 1 d . .
H28A H 1.047311 0.904591 0.006883 0.030 Uiso 1 1 calc R U
H28B H 1.132828 0.944617 0.066248 0.030 Uiso 1 1 calc R U
C29 C 1.22449(19) 0.91203(14) -0.00157(9) 0.0265(4) Uani 1 1 d . .
H29 H 1.303898 0.888305 0.014567 0.032 Uiso 1 1 calc R U
C30 C 1.20784(19) 0.96204(14) -0.05459(9) 0.0251(4) Uani 1 1 d . .
H30 H 1.126751 0.980250 -0.071251 0.030 Uiso 1 1 calc R U
C31 C 1.30202(18) 0.99173(13) -0.08976(8) 0.0219(4) Uani 1 1 d . .
C32 C 1.42120(19) 0.95583(14) -0.07538(9) 0.0270(4) Uani 1 1 d . .
H32 H 1.443072 0.909881 -0.041986 0.032 Uiso 1 1 calc R U
C33 C 1.5076(2) 0.98566(17) -0.10862(10) 0.0330(5) Uani 1 1 d . .
H33 H 1.588173 0.959867 -0.097945 0.040 Uiso 1 1 calc R U
C34 C 1.4790(2) 1.05271(16) -0.15738(9) 0.0321(5) Uani 1 1 d . .
H34 H 1.539311 1.073684 -0.179992 0.039 Uiso 1 1 calc R U
C35 C 1.3613(2) 1.08857(15) -0.17260(8) 0.0302(5) Uani 1 1 d . .
H35 H 1.340282 1.134486 -0.206072 0.036 Uiso 1 1 calc R U
C36 C 1.2734(2) 1.05823(14) -0.13948(8) 0.0256(4) Uani 1 1 d . .
H36 H 1.192576 1.083061 -0.150800 0.031 Uiso 1 1 calc R U
N1 N 0.86665(14) 0.51111(10) 0.10928(6) 0.0160(3) Uani 1 1 d . .
N2 N 0.76784(13) 0.63080(10) 0.00054(6) 0.0148(3) Uani 1 1 d . .
N3 N 1.08001(14) 0.58664(10) 0.02811(6) 0.0159(3) Uani 1 1 d . .
Co Co 0.90931(2) 0.53643(2) 0.02882(2) 0.01414(7) Uani 1 1 d . .
H100 H 1.129(2) 0.5716(17) 0.0617(10) 0.032(6) Uiso 1 1 d . .

loop_
_atom_site_aniso_label
_atom_site_aniso_U_11
_atom_site_aniso_U_22
_atom_site_aniso_U_33
_atom_site_aniso_U_23
_atom_site_aniso_U_13
_atom_site_aniso_U_12
C1 0.0182(8) 0.0153(7) 0.0151(8) -0.0004(6) 0.0037(6) -0.0006(6)
C2 0.0178(8) 0.0115(6) 0.0181(8) -0.0004(6) 0.0010(6) 0.0010(6)
C3 0.0188(8) 0.0151(7) 0.0168(8) -0.0018(6) 0.0035(6) 0.0026(6)
C4 0.0302(10) 0.0244(8) 0.0164(8) 0.0015(6) 0.0063(7) 0.0064(7)
C5 0.0228(9) 0.0188(7) 0.0191(8) 0.0005(6) 0.0020(7) 0.0065(6)
C6 0.0191(8) 0.0148(7) 0.0149(8) -0.0006(6) 0.0022(6) 0.0033(6)
C7 0.0233(9) 0.0168(7) 0.0187(8) 0.0009(6) 0.0044(7) 0.0029(6)
C8 0.0365(11) 0.0222(8) 0.0184(9) 0.0042(7) 0.0048(8) 0.0050(7)
C9 0.0362(12) 0.0301(9) 0.0161(8) -0.0030(7) -0.0031(8) 0.0084(8)
C10 0.0234(10) 0.0237(8) 0.0220(9) -0.0086(7) -0.0027(7) 0.0037(7)
C11 0.0183(9) 0.0180(7) 0.0186(8) -0.0025(6) 0.0027(7) 0.0028(6)
C12 0.0286(10) 0.0204(8) 0.0280(10) 0.0042(7) 0.0014(8) -0.0024(7)
C13 0.071(2) 0.0458(13) 0.0233(11) 0.0013(9) -0.0152(11) 0.0024(13)
C14 0.0230(9) 0.0190(8) 0.0299(10) -0.0010(7) 0.0040(8) -0.0017(7)
C15 0.0211(9) 0.0157(7) 0.0128(7) 0.0024(6) 0.0047(6) 0.0035(6)
C16 0.0218(9) 0.0203(8) 0.0153(8) 0.0023(6) 0.0037(7) 0.0026(6)
C17 0.0240(10) 0.0265(9) 0.0203(9) 0.0062(7) 0.0023(7) 0.0067(7)
C18 0.0343(11) 0.0194(8) 0.0248(9) 0.0072(7) 0.0064(8) 0.0059(7)
C19 0.0327(11) 0.0173(8) 0.0227(9) 0.0028(6) 0.0086(8) 0.0001(7)
C20 0.0247(9) 0.0179(7) 0.0165(8) 0.0004(6) 0.0054(7) 0.0010(6)
C21 0.0248(10) 0.0256(9) 0.0265(10) 0.0040(7) -0.0013(8) -0.0014(7)
C22 0.0503(16) 0.0300(11) 0.0539(15) 0.0233(10) 0.0033(12) 0.0085(10)
C23 0.0250(10) 0.0238(8) 0.0246(9) 0.0004(7) 0.0033(8) -0.0030(7)
C24 0.0228(9) 0.0161(7) 0.0181(8) 0.0000(6) 0.0052(7) -0.0006(6)
C25 0.0214(9) 0.0154(7) 0.0213(8) -0.0017(6) 0.0039(7) -0.0023(6)
C26 0.0264(10) 0.0256(9) 0.0254(10) -0.0025(7) 0.0011(8) -0.0043(7)
C27 0.0260(10) 0.0203(8) 0.0228(9) -0.0051(7) 0.0050(7) -0.0001(7)
C28 0.0283(10) 0.0167(8) 0.0308(10) -0.0015(7) 0.0066(8) -0.0028(7)
C29 0.0259(10) 0.0202(8) 0.0329(10) -0.0001(7) 0.0033(8) -0.0016(7)
C30 0.0242(10) 0.0216(8) 0.0294(10) -0.0024(7) 0.0047(8) 0.0013(7)
C31 0.0279(10) 0.0159(7) 0.0216(9) -0.0038(6) 0.0037(7) -0.0012(7)
C32 0.0293(11) 0.0233(9) 0.0278(10) 0.0050(7) 0.0030(8) 0.0038(7)
C33 0.0269(11) 0.0350(11) 0.0370(12) -0.0012(9) 0.0053(9) 0.0026(8)
C34 0.0406(13) 0.0317(10) 0.0271(10) -0.0050(8) 0.0143(9) -0.0083(9)
C35 0.0519(14) 0.0217(9) 0.0163(9) -0.0023(7) 0.0039(9) -0.0015(8)
C36 0.0318(11) 0.0223(8) 0.0208(9) -0.0037(7) -0.0010(8) 0.0033(7)
N1 0.0185(7) 0.0137(6) 0.0155(7) 0.0020(5) 0.0016(6) 0.0019(5)
N2 0.0177(7) 0.0131(6) 0.0130(6) -0.0002(5) 0.0010(5) 0.0010(5)
N3 0.0177(7) 0.0130(6) 0.0170(7) 0.0001(5) 0.0029(6) 0.0012(5)
Co 0.01631(12) 0.01229(10) 0.01391(12) 0.00005(8) 0.00281(8) 0.00116(8)

loop_
_atom_type_symbol
_atom_type_description
_atom_type_scat_dispersion_real
_atom_type_scat_dispersion_imag
_atom_type_scat_source
C C 0.0031 0.0016 'International Tables Vol C Tables 4.2.6.8 and 6.1.1.4'
H H 0.0000 0.0000 'International Tables Vol C Tables 4.2.6.8 and 6.1.1.4'
N N 0.0061 0.0033 'International Tables Vol C Tables 4.2.6.8 and 6.1.1.4'
Co Co 0.3490 0.9758 'International Tables Vol C Tables 4.2.6.8 and 6.1.1.4'

loop_
_geom_angle_atom_site_label_1
_geom_angle_atom_site_label_2
_geom_angle_atom_site_label_3
_geom_angle
_geom_angle_site_symmetry_1
_geom_angle_site_symmetry_3
N1 C1 C3 123.84(15) . .
N1 C1 C4 119.73(15) . .
C3 C1 C4 116.41(15) . .
N2 C2 C3 124.05(15) . .
N2 C2 C5 120.23(15) . .
C3 C2 C5 115.70(15) . .
C2 C3 C1 128.67(15) . .
C7 C6 C11 119.72(15) . .
C7 C6 N2 122.47(15) . .
C11 C6 N2 117.75(14) . .
C6 C7 C8 118.75(16) . .
C6 C7 C12 122.78(16) . .
C8 C7 C12 118.43(16) . .
C9 C8 C7 122.36(17) . .
C8 C9 C10 117.99(17) . .
C8 C9 C13 121.04(19) . .
C10 C9 C13 120.94(19) . .
C9 C10 C11 121.98(17) . .
C10 C11 C6 119.13(16) . .
C10 C11 C14 119.61(16) . .
C6 C11 C14 121.20(15) . .
C16 C15 C20 120.03(15) . .
C16 C15 N1 121.37(15) . .
C20 C15 N1 118.60(15) . .
C15 C16 C17 118.93(16) . .
C15 C16 C21 122.37(15) . .
C17 C16 C21 118.68(17) . .
C18 C17 C16 121.90(18) . .
C17 C18 C19 118.32(16) . .
C17 C18 C22 120.38(19) . .
C19 C18 C22 121.30(19) . .
C18 C19 C20 121.72(17) . .
C19 C20 C15 119.06(17) . .
C19 C20 C23 119.21(16) . .
C15 C20 C23 121.70(15) . .
N3 C24 C25 116.72(14) . .
C27 C25 C26 109.31(15) . .
C27 C25 C24 111.23(14) . .
C26 C25 C24 110.98(15) . .
C27 C25 C28 106.88(14) . .
C26 C25 C28 109.61(15) . .
C24 C25 C28 108.74(14) . .
C29 C28 C25 117.89(16) . .
C30 C29 C28 123.75(19) . .
C29 C30 C31 126.82(19) . .
C32 C31 C36 117.60(19) . .
C32 C31 C30 122.40(17) . .
C36 C31 C30 120.00(18) . .
C33 C32 C31 121.21(18) . .
C32 C33 C34 120.9(2) . .
C35 C34 C33 118.8(2) . .
C34 C35 C36 120.64(18) . .
C35 C36 C31 120.9(2) . .
C1 N1 C15 117.45(14) . .
C1 N1 Co 121.62(11) . .
C15 N1 Co 120.92(11) . .
C2 N2 C6 115.63(14) . .
C2 N2 Co 121.65(11) . .
C6 N2 Co 122.09(11) . .
C24 N3 Co 122.86(11) . .
C24 N3 Co 120.92(11) . 3_765
Co N3 Co 85.59(5) . 3_765
N1 Co N2 95.10(6) . .
N1 Co N3 115.67(6) . .
N2 Co N3 120.83(6) . .
N1 Co N3 120.54(6) . 3_765
N2 Co N3 112.29(6) . 3_765
N3 Co N3 94.41(5) . 3_765
N1 Co Co 133.86(4) . 3_765
N2 Co Co 130.99(4) . 3_765
N3 Co Co 47.45(4) . 3_765
N3 Co Co 46.96(4) 3_765 3_765

loop_
_geom_bond_atom_site_label_1
_geom_bond_atom_site_label_2
_geom_bond_distance
_geom_bond_site_symmetry_2
C1 N1 1.332(2) .
C1 C3 1.404(2) .
C1 C4 1.511(2) .
C2 N2 1.331(2) .
C2 C3 1.403(2) .
C2 C5 1.512(2) .
C6 C7 1.398(2) .
C6 C11 1.405(2) .
C6 N2 1.447(2) .
C7 C8 1.399(2) .
C7 C12 1.498(2) .
C8 C9 1.377(3) .
C9 C10 1.386(3) .
C9 C13 1.512(3) .
C10 C11 1.391(2) .
C11 C14 1.504(3) .
C15 C16 1.397(2) .
C15 C20 1.406(2) .
C15 N1 1.438(2) .
C16 C17 1.399(2) .
C16 C21 1.504(3) .
C17 C18 1.385(3) .
C18 C19 1.386(3) .
C18 C22 1.511(3) .
C19 C20 1.395(2) .
C20 C23 1.503(3) .
C24 N3 1.474(2) .
C24 C25 1.543(2) .
C25 C27 1.527(3) .
C25 C26 1.531(3) .
C25 C28 1.547(2) .
C28 C29 1.490(3) .
C29 C30 1.339(3) .
C30 C31 1.472(3) .
C31 C32 1.394(3) .
C31 C36 1.395(3) .
C32 C33 1.374(3) .
C33 C34 1.383(3) .
C34 C35 1.380(3) .
C35 C36 1.387(3) .
N1 Co 1.9836(14) .
N2 Co 1.9962(14) .
N3 Co 2.0147(15) .
N3 Co 2.0308(14) 3_765
Co Co 2.7484(5) 3_765
